data_2008812
loop_
_publ_author_name
'Noriko Chikaraishi Kasuga'
'Yayoi Hara'
'Chisa  Koumo'
'Kiyoshi  Sekino'
'Kenji Nomiya'

_publ_section_title
;
 Two novel zinc(II) complexes of
 <i>N</i>'-[1-(2-pyridyl)ethylidene]morpholine-4-carbothiohydrazide
;
_journal_issue 8
_journal_name_full 'Acta Crystallographica Section C'
_journal_page_first 1264
_journal_page_last 1267
_journal_paper_doi 10.1107/S0108270199004199
_journal_volume 55
_journal_year 1999
_chemical_formula_analytical 'C14 H18 N4 O3 S Zn'
_chemical_formula_iupac '[Zn (C12 H15 N4 O S) (C2 H3 O2)]'
_chemical_formula_moiety 'C14 H18 N4 O3 S Zn'
_chemical_formula_structural catena-poly[Zn^II^(L)-\m-(OAc-O,O')]~n~
_chemical_formula_sum 'C14 H18 N4 O3 S Zn'
_chemical_formula_weight 387.76
_space_group_IT_number 14
_symmetry_cell_setting monoclinic
_symmetry_space_group_name_Hall '-P 2yn'
_symmetry_space_group_name_H-M 'P 1 21/n 1'
_audit_creation_method SHELXL
_cell_angle_alpha 90
_cell_angle_beta 92.913(8)
_cell_angle_gamma 90
_cell_formula_units_Z 4
_cell_length_a 13.093(2)
_cell_length_b 8.8360(10)
_cell_length_c 14.7240(10)
_cell_measurement_reflns_used 25
_cell_measurement_temperature 296(5)
_cell_measurement_theta_max 15.0
_cell_measurement_theta_min 14.6
_cell_volume 1701.2(3)
_computing_cell_refinement 'MSC/AFC Diffractometer Control Software'
_computing_data_collection
;MSC/AFC Diffractometer Control Software (Molecular Structure Corporation,
 1992)
;
_computing_data_reduction 'TEXSAN (Molecular Structure Corporation, 1995)'
_computing_molecular_graphics TEXSAN
_computing_publication_material TEXSAN
_computing_structure_refinement 'SHELXL93 (Sheldrick, 1993)'
_computing_structure_solution
;
TEXSAN, DIRDIF (Beurskens et al., 1992), DIRDIF94 (Beurskens et al., 1994)
and SIR92 (Altomare et al, 1994)
;
_diffrn_ambient_temperature 296
_diffrn_measurement_device 'Rigaku AFC-5S'
_diffrn_measurement_method \w/2\q
_diffrn_radiation_monochromator graphite
_diffrn_radiation_source 'Rigaku sealed tube'
_diffrn_radiation_type 'Mo K\a'
_diffrn_radiation_wavelength 0.71069
_diffrn_reflns_av_R_equivalents 0.035
_diffrn_reflns_av_sigmaI/netI 0.045
_diffrn_reflns_limit_h_max 16
_diffrn_reflns_limit_h_min -17
_diffrn_reflns_limit_k_max 11
_diffrn_reflns_limit_k_min -11
_diffrn_reflns_limit_l_max 19
_diffrn_reflns_limit_l_min 0
_diffrn_reflns_number 6647
_diffrn_reflns_reduction_process 'Lp corrections applied'
_diffrn_reflns_theta_max 27.49
_diffrn_reflns_theta_min 2.69
_diffrn_standards_decay_% 2.29
_diffrn_standards_interval_count 150
_diffrn_standards_number 3
_exptl_absorpt_coefficient_mu 1.585
_exptl_absorpt_correction_T_max 0.853
_exptl_absorpt_correction_T_min 0.730
_exptl_absorpt_correction_type '\y scans (North et al., 1968)'
_exptl_crystal_colour yellow
_exptl_crystal_density_diffrn 1.51
_exptl_crystal_density_meas ?
_exptl_crystal_description plate
_exptl_crystal_F_000 800.00
_exptl_crystal_size_max 0.3
_exptl_crystal_size_mid 0.2
_exptl_crystal_size_min 0.1
_refine_diff_density_max 0.64
_refine_diff_density_min -0.66
_refine_ls_extinction_coef 0.0065(9)
_refine_ls_extinction_method 'Zachariasen (1967)'
_refine_ls_goodness_of_fit_all 1.029
_refine_ls_goodness_of_fit_obs 1.075
_refine_ls_hydrogen_treatment mixed
_refine_ls_matrix_type full
_refine_ls_number_parameters 257
_refine_ls_number_reflns 3898
_refine_ls_number_restraints 0
_refine_ls_restrained_S_all 1.029
_refine_ls_restrained_S_obs 1.075
_refine_ls_R_factor_all 0.067
_refine_ls_R_factor_obs 0.036
_refine_ls_shift/esd_mean 0.000
_refine_ls_shift/su_max 0.003
_refine_ls_structure_factor_coef Fsqd
_refine_ls_weighting_details 'w = 1/[\s^2^(Fo^2^)+(0.0610P)^2^+0.2681P] where P=(Fo^2^+2Fc^2^)/3'
_refine_ls_weighting_scheme calc
_refine_ls_wR_factor_all 0.109
_refine_ls_wR_factor_obs 0.095
_reflns_number_observed 2762
_reflns_number_total 3989
_reflns_observed_criterion I>2\s(I)
_cod_data_source_file oa1085.cif
_cod_data_source_block complex1
_cod_depositor_comments
;
The following automatic conversions were performed:

'_chemical_melting_point' value 'not measured' was changed to '?' -
the value is undefined or not given.

Automatic conversion script
Id: cif_fix_values 1715 2011-07-08 13:25:40Z adriana 

The following automatic conversions were performed:

'_exptl_crystal_density_meas' value 'not measured' was changed to '?'
- the value is perceived as not measured.

Automatic conversion script
Id: cif_fix_values 3008 2015-01-20 13:52:24Z robertas 

The following automatic conversions were performed:

'_refine_ls_weighting_scheme' value 'calc w =
1/[\s^2^(Fo^2^)+(0.0610P)^2^+0.2681P] where P=(Fo^2^+2Fc^2^)/3' was
changed to 'calc'. New tag '_refine_ls_weighting_details' was
created. The value of the new tag was set to 'w =
1/[\s^2^(Fo^2^)+(0.0610P)^2^+0.2681P] where P=(Fo^2^+2Fc^2^)/3'.

Automatic conversion script
Id: cif_fix_values 3143 2015-03-26 13:38:13Z robertas 
;
_cod_original_cell_volume 1701.4(3)
_cod_original_sg_symbol_H-M 'P 21/n'
_cod_database_code 2008812

loop_
_symmetry_equiv_pos_as_xyz
x,y,z
1/2-x,1/2+y,1/2-z
-x,-y,-z
1/2+x,1/2-y,1/2+z

loop_
_atom_site_aniso_label
_atom_site_aniso_U_11
_atom_site_aniso_U_22
_atom_site_aniso_U_33
_atom_site_aniso_U_12
_atom_site_aniso_U_13
_atom_site_aniso_U_23
Zn 0.0362(2) 0.0284(2) 0.0321(2) -0.00284(12) -0.00332(12) -0.00326(12)
S 0.0496(4) 0.0662(5) 0.0387(4) -0.0159(4) 0.0091(3) -0.0194(4)
O1 0.0497(14) 0.088(2) 0.067(2) -0.0144(13) 0.0100(12) 0.0224(14)
O2 0.0459(11) 0.0278(10) 0.0512(12) 0.0009(8) -0.0114(9) 0.0000(8)
O3 0.0468(11) 0.0318(10) 0.0479(12) 0.0045(8) -0.0134(9) -0.0076(9)
N1 0.0470(14) 0.0359(13) 0.0392(13) -0.0070(10) 0.0042(11) 0.0000(10)
N2 0.0324(11) 0.0327(11) 0.0287(11) -0.0013(9) -0.0011(9) 0.0003(9)
N3 0.0345(12) 0.0399(13) 0.0349(12) -0.0045(10) 0.0019(9) -0.0038(10)
N4 0.0420(13) 0.056(2) 0.0415(14) -0.0102(12) 0.0071(11) -0.0044(12)
C1 0.054(2) 0.050(2) 0.055(2) -0.013(2) 0.009(2) 0.002(2)
C2 0.052(2) 0.069(2) 0.061(2) -0.010(2) 0.017(2) 0.012(2)
C3 0.059(2) 0.084(3) 0.042(2) -0.002(2) 0.015(2) -0.002(2)
C4 0.052(2) 0.066(2) 0.037(2) 0.000(2) 0.0063(14) -0.007(2)
C5 0.0412(14) 0.0336(14) 0.0294(13) 0.0031(11) -0.0010(11) 0.0019(11)
C6 0.0372(13) 0.0290(12) 0.0273(12) 0.0017(10) -0.0047(10) -0.0007(10)
C7 0.049(2) 0.0369(15) 0.0379(14) 0.0035(12) -0.0069(12) -0.0075(12)
C8 0.0360(14) 0.0380(15) 0.0352(14) 0.0021(11) 0.0006(11) 0.0014(11)
C9 0.052(2) 0.075(3) 0.057(2) -0.026(2) 0.007(2) -0.008(2)
C10 0.051(2) 0.088(3) 0.060(2) -0.018(2) 0.002(2) 0.008(2)
C11 0.060(2) 0.097(3) 0.060(3) -0.007(2) 0.025(2) 0.005(2)
C12 0.056(2) 0.078(3) 0.042(2) -0.010(2) 0.014(2) 0.001(2)
C13 0.0378(14) 0.037(2) 0.0408(15) 0.0029(11) -0.0038(12) -0.0017(12)
C14 0.057(2) 0.069(3) 0.133(4) 0.023(2) -0.052(3) -0.033(3)

loop_
_atom_site_label
_atom_site_fract_x
_atom_site_fract_y
_atom_site_fract_z
_atom_site_U_iso_or_equiv
_atom_site_thermal_displace_type
_atom_site_calc_flag
_atom_site_refinement_flags
_atom_site_occupancy
_atom_site_disorder_group
_atom_site_type_symbol
Zn 0.18573(2) 0.15310(3) 0.24701(2) 0.03241(13) Uani d . 1 . Zn
S 0.05153(6) 0.12893(11) 0.34839(5) 0.0512(2) Uani d . 1 . S
O1 -0.3014(2) -0.1492(3) 0.3742(2) 0.0678(8) Uani d . 1 . O
O2 0.2962(2) -0.1213(2) 0.26527(14) 0.0421(5) Uani d . 1 . O
O3 0.3139(2) 0.1066(2) 0.32173(14) 0.0427(5) Uani d . 1 . O
N1 0.2609(2) 0.1247(3) 0.1189(2) 0.0406(5) Uani d . 1 . N
N2 0.0890(2) 0.0086(2) 0.16872(14) 0.0314(5) Uani d . 1 . N
N3 -0.0011(2) -0.0451(3) 0.1995(2) 0.0365(5) Uani d . 1 . N
N4 -0.1154(2) -0.0373(3) 0.3107(2) 0.0462(6) Uani d . 1 . N
C1 0.3484(3) 0.1892(4) 0.0972(2) 0.0525(8) Uani d . 1 . C
C2 0.3973(3) 0.1510(5) 0.0205(3) 0.0601(9) Uani d . 1 . C
C3 0.3541(3) 0.0424(5) -0.0363(3) 0.0614(10) Uani d . 1 . C
C4 0.2626(3) -0.0248(4) -0.0148(2) 0.0516(8) Uani d . 1 . C
C5 0.2170(2) 0.0200(3) 0.0643(2) 0.0348(6) Uani d . 1 . C
C6 0.1192(2) -0.0440(3) 0.0930(2) 0.0314(5) Uani d . 1 . C
C7 0.0638(2) -0.1610(3) 0.0368(2) 0.0417(6) Uani d . 1 . C
C8 -0.0230(2) 0.0074(3) 0.2798(2) 0.0365(6) Uani d . 1 . C
C9 -0.1749(3) -0.1511(5) 0.2590(3) 0.0612(10) Uani d . 1 . C
C10 -0.2862(3) -0.1391(6) 0.2796(3) 0.0663(11) Uani d . 1 . C
C11 -0.2468(3) -0.0315(6) 0.4210(3) 0.0717(12) Uani d . 1 . C
C12 -0.1343(3) -0.0422(6) 0.4074(2) 0.0585(9) Uani d . 1 . C
C13 0.3442(2) -0.0272(3) 0.3132(2) 0.0388(6) Uani d . 1 . C
C14 0.4443(3) -0.0711(5) 0.3633(4) 0.088(2) Uani d . 1 . C
H1 0.377(3) 0.268(4) 0.144(2) 0.057(10) Uiso d . 1 . H
H2 0.460(3) 0.208(5) 0.009(3) 0.084(13) Uiso d . 1 . H
H3 0.388(3) 0.011(5) -0.083(3) 0.077(13) Uiso d . 1 . H
H4 0.232(3) -0.104(4) -0.054(2) 0.055(10) Uiso d . 1 . H
H7A -0.0024 -0.1238 0.0193 0.052 Uiso d . 1 . H
H7B 0.1003 -0.1826 -0.0154 0.052 Uiso d . 1 . H
H7C 0.0574 -0.2504 0.0721 0.052 Uiso d . 1 . H
H9A -0.167(4) -0.129(6) 0.201(4) 0.109(19) Uiso d . 1 . H
H9B -0.158(3) -0.251(6) 0.286(3) 0.082(14) Uiso d . 1 . H
H10A -0.314(3) -0.030(7) 0.261(4) 0.109(18) Uiso d . 1 . H
H10B -0.322(3) -0.235(6) 0.250(3) 0.094(16) Uiso d . 1 . H
H11A -0.274(4) 0.074(6) 0.390(4) 0.109(17) Uiso d . 1 . H
H11B -0.255(3) -0.047(5) 0.484(3) 0.079(13) Uiso d . 1 . H
H12A -0.107(3) 0.040(5) 0.435(3) 0.072(13) Uiso d . 1 . H
H12B -0.112(3) -0.146(4) 0.432(3) 0.062(11) Uiso d . 1 . H
H14A 0.4800 0.0046 0.4005 0.066 Uiso d . 1 . H
H14B 0.4800 -0.1475 0.3425 0.066 Uiso d . 1 . H
H14C 0.4000 -0.0952 0.3804 0.066 Uiso d . 1 . H

loop_
_atom_type_symbol
_atom_type_scat_dispersion_real
_atom_type_scat_dispersion_imag
_atom_type_scat_source
C 0.003 0.002
;International Tables for Crystallography
(1992, Vol. C, Tables 4.2.6.8 and 6.1.1.1)
;
H 0.000 0.000
;International Tables for Crystallography
(1992, Vol. C, Table 6.1.1.2)
;
N 0.006 0.003
;International Tables for Crystallography
(1992, Vol. C, Tables 4.2.6.8 and 6.1.1.1)
;
O 0.011 0.006
;International Tables for Crystallography
(1992, Vol. C, Tables 4.2.6.8 and 6.1.1.1)
;
S 0.125 0.123
;International Tables for Crystallography
(1992, Vol. C, Tables 4.2.6.8 and 6.1.1.1)
;
Zn 0.284 1.430
;International Tables for Crystallography
(1992, Vol. C, Tables 4.2.6.8 and 6.1.1.1)
;

loop_
_geom_angle_atom_site_label_1
_geom_angle_atom_site_label_2
_geom_angle_atom_site_label_3
_geom_angle_site_symmetry_1
_geom_angle_site_symmetry_3
_geom_angle
_geom_angle_publ_flag
O3 Zn O2 . 2 98.81(8) yes
O3 Zn N2 . . 129.94(8) yes
O2 Zn N2 2 . 128.43(8) yes
O3 Zn N1 . . 92.78(9) yes
O2 Zn N1 2 . 88.63(9) yes
N2 Zn N1 . . 75.06(9) yes
O3 Zn S . . 105.25(7) yes
O2 Zn S 2 . 103.85(7) yes
N2 Zn S . . 81.11(6) yes
N1 Zn S . . 155.94(7) yes
C8 S Zn . . 95.85(10) yes
C10 O1 C11 . . 109.7(3) yes
C13 O2 Zn . 2_545 130.9(2) yes
C13 O3 Zn . . 113.5(2) ?
C1 N1 C5 . . 120.0(3) ?
C1 N1 Zn . . 126.0(2) ?
C5 N1 Zn . . 113.6(2) ?
C6 N2 N3 . . 117.9(2) yes
C6 N2 Zn . . 119.4(2) ?
N3 N2 Zn . . 122.3(2) ?
C8 N3 N2 . . 113.9(2) yes
C8 N4 C12 . . 121.9(3) ?
C8 N4 C9 . . 118.7(3) ?
C12 N4 C9 . . 112.1(3) yes
N1 C1 C2 . . 122.4(3) ?
C1 C2 C3 . . 118.6(3) ?
C2 C3 C4 . . 119.5(3) ?
C3 C4 C5 . . 118.7(3) ?
N1 C5 C4 . . 120.7(3) ?
N1 C5 C6 . . 116.4(2) yes
C4 C5 C6 . . 122.9(3) ?
N2 C6 C5 . . 114.6(2) yes
N2 C6 C7 . . 124.7(2) yes
C5 C6 C7 . . 120.7(2) ?
N3 C8 N4 . . 115.6(3) yes
N3 C8 S . . 126.8(2) yes
N4 C8 S . . 117.6(2) ?
N4 C9 C10 . . 110.0(3) yes
O1 C10 C9 . . 112.2(4) yes
O1 C11 C12 . . 111.3(4) yes
N4 C12 C11 . . 110.2(3) ?
O2 C13 O3 . . 122.3(3) yes
O2 C13 C14 . . 120.3(3) ?
O3 C13 C14 . . 117.4(3) yes

loop_
_geom_bond_atom_site_label_1
_geom_bond_atom_site_label_2
_geom_bond_site_symmetry_2
_geom_bond_distance
_geom_bond_publ_flag
Zn O3 . 2.002(2) yes
Zn O2 2 2.016(2) yes
Zn N2 . 2.101(2) yes
Zn N1 . 2.186(2) yes
Zn S . 2.3723(9) yes
S C8 . 1.739(3) yes
O1 C10 . 1.420(5) yes
O1 C11 . 1.421(5) yes
O2 C13 . 1.241(3) yes
O2 Zn 2_545 2.016(2) ?
O3 C13 . 1.255(3) yes
N1 C1 . 1.332(4) ?
N1 C5 . 1.336(4) ?
N2 C6 . 1.289(3) yes
N2 N3 . 1.370(3) yes
N3 C8 . 1.316(4) yes
N4 C8 . 1.373(4) yes
N4 C12 . 1.458(4) yes
N4 C9 . 1.462(4) yes
C1 C2 . 1.368(5) ?
C2 C3 . 1.376(6) ?
C3 C4 . 1.387(5) ?
C4 C5 . 1.394(4) ?
C5 C6 . 1.481(4) yes
C6 C7 . 1.489(4) yes
C9 C10 . 1.507(6) yes
C11 C12 . 1.499(5) yes
C13 C14 . 1.521(4) yes

loop_
_geom_torsion_atom_site_label_1
_geom_torsion_atom_site_label_2
_geom_torsion_atom_site_label_3
_geom_torsion_atom_site_label_4
_geom_torsion_site_symmetry_4
_geom_torsion
Zn O3 C13 C14 . 176.7(3)
C14 C13 O2 Zn 2_545 10.9(4)
